data_2000317
loop_
_publ_author_name
'Zukerman-Schpector, J.'
'Castellano, E. E.'
'Oliva, G.'
'Comasseto, J. V.'
'Stefani, H. A.'

_publ_section_title
;Structure of
 dichloro[(<i>Z</i>)-2-chloro-2-<i>p</i>-tolylvinyl](<i>p</i>-methoxyphenyl)tellurium(VI)
;
_journal_issue 5
_journal_name_full 'Acta Crystallographica Section C'
_journal_page_first 960
_journal_page_last 962
_journal_paper_doi 10.1107/S0108270190012288
_journal_volume 47
_journal_year 1991
_chemical_formula_sum 'C16 H15 Cl3 O Te'
_symmetry_cell_setting orthorhombic
_symmetry_space_group_name_H-M 'P b c n'
_cell_angle_alpha 90
_cell_angle_beta 90
_cell_angle_gamma 90
_cell_formula_units_Z 8
_cell_length_a 18.829(3)
_cell_length_b 8.809(3)
_cell_length_c 20.969(3)
_cell_volume 3478.0(14)
_diffrn_radiation_type mo
_diffrn_radiation_wavelength 0.71073
_exptl_absorpt_coefficient_mu 2.175
_exptl_crystal_density_diffrn 1.747
_exptl_crystal_F_000 1776
_cod_data_source_file li0056.cif
_cod_data_source_block li0056a
_cod_depositor_comments
;
 Adding the _atom_site_type_symbol data item.

 Antanas Vaitkus,
 2017-01-28
;
_cod_original_cell_volume 3478(2)
_cod_original_sg_symbol_H-M Pbcn
_cod_original_formula_sum 'C16 Cl3 H15 O1 Te1'
_cod_database_code 2000317

loop_
_atom_site_label
_atom_site_type_symbol
_atom_site_fract_x
_atom_site_fract_y
_atom_site_fract_z
_atom_site_U_iso_or_equiv
Te Te .68780(10) .10800(10) .40490(10) 4.010(10)
Cl(1) Cl .56740(10) .1862(2) .43950(10) 5.66(6)
Cl(2) Cl .80800(10) .0215(2) .36630(10) 5.85(6)
Cl(3) Cl .6163(2) .1922(2) .26670(10) 9.20(10)
O(1) O .6866(2) -.3582(5) .6282(2) 5.3(2)
C(1) C .6445(3) -.0420(6) .3385(3) 4.2(2)
C(2) C .6185(3) .0000(6) .2825(3) 4.1(2)
C(3) C .5918(3) -.0987(7) .2327(2) 3.9(2)
C(4) C .5652(3) -.0449(7) .1761(3) 4.4(2)
C(5) C .5423(3) -.1469(8) .1293(3) 5.1(2)
C(6) C .5445(3) -.3004(8) .1377(3) 4.8(2)
C(7) C .5716(3) -.3552(7) .1941(3) 5.1(2)
C(8) C .5958(3) -.2573(7) .2410(3) 4.7(2)
C(9) C .5167(4) -.4094(4) .0879(3) 7.1(3)
C(10) C .6913(3) -.0553(6) .4789(2) 3.8(2)
C(11) C .7542(3) -.0882(6) .5092(3) 4.3(2)
C(12) C .7550(3) -.1922(7) .5600(3) 4.5(2)
C(13) C .6927(3) -.2596(7) .5795(3) 4.1(2)
C(14) C .6303(3) -.2284(7) .5476(3) 4.8(2)
C(15) C .6292(3) -.1264(7) .4974(3) 4.4(2)
C(16) C .7481(3) -.3861(8) .6664(3) 6.6(3)
H(C1) H .6552 -.1504 .3518 ?
H(C4) H .5627 .0692 .1708 ?
H(C5) H .522 -.1159 .0875 ?
H(C7) H .5666 -.4763 .2041 ?
H(C8) H .6161 -.2955 .2856 ?
H(C9) H .5223 -.5142 .0998 ?
H'C9 H .4669 -.3946 .0802 ?
H''C9 H .5413 -.3998 .0485 ?
HC11 H .8 -.0433 .4958 ?
HC12 H .8014 -.2092 .5807 ?
HC14 H .5842 -.2703 .5646 ?
HC15 H .5794 -.0889 .4778 ?
HC16 H .784 -.4452 .6413 ?
H'C16 H .7288 -.4617 .6992 ?
H''C16 H .7563 -.2834 .6843 ?
